data_7044912
loop_
_publ_author_name
'Huang, Xianqiang'
'Li, Jikun'
'Shen, Guodong'
'Xin, Nana'
'Lin, Zhengguo'
'Chi, Yingnan'
'Dou, Jianmin'
'Li, Dacheng'
'Hu, Changwen'

_publ_section_title
;
 Three Pd-decavanadates with a controllable molar ratio of Pd to
 decavanadate and their heterogeneous aerobic oxidation of benzylic C-H
 bonds.
;
_journal_issue 3
_journal_name_full 'Dalton transactions (Cambridge, England : 2003)'
_journal_page_first 726
_journal_page_last 733
_journal_paper_doi 10.1039/c7dt03898d
_journal_volume 47
_journal_year 2018
_chemical_formula_moiety 'H52 N12 O36 Pd3 V10'
_chemical_formula_sum 'H52 N12 O36 Pd3 V10'
_chemical_formula_weight 1625.13
_space_group_crystal_system triclinic
_space_group_IT_number 2
_space_group_name_Hall '-P 1'
_space_group_name_H-M_alt 'P -1'
_symmetry_space_group_name_Hall '-P 1'
_symmetry_space_group_name_H-M 'P -1'
_atom_sites_solution_hydrogens mixed
_audit_creation_method SHELXL-2014/6
_audit_update_record
;
2017-11-12 deposited with the CCDC.
2017-11-30 downloaded from the CCDC.
;
_cell_angle_alpha 115.251(2)
_cell_angle_beta 108.0690(10)
_cell_angle_gamma 98.8730(10)
_cell_formula_units_Z 1
_cell_length_a 9.5424(8)
_cell_length_b 11.2379(9)
_cell_length_c 11.8608(11)
_cell_measurement_reflns_used 2854
_cell_measurement_temperature 298(2)
_cell_measurement_theta_max 28.171
_cell_measurement_theta_min 3.302
_cell_volume 1031.12(16)
_computing_structure_refinement 'SHELXL-2014/6 (Sheldrick, 2014)'
_diffrn_ambient_temperature 298(2)
_diffrn_measured_fraction_theta_full 0.951
_diffrn_measured_fraction_theta_max 0.979
_diffrn_measurement_device_type 'CCD area detector'
_diffrn_measurement_method 'phi and omega scans'
_diffrn_radiation_type MoK\a
_diffrn_radiation_wavelength 0.71073
_diffrn_reflns_av_R_equivalents 0.0186
_diffrn_reflns_av_unetI/netI 0.0398
_diffrn_reflns_Laue_measured_fraction_full 0.951
_diffrn_reflns_Laue_measured_fraction_max 0.979
_diffrn_reflns_limit_h_max 8
_diffrn_reflns_limit_h_min -11
_diffrn_reflns_limit_k_max 13
_diffrn_reflns_limit_k_min -13
_diffrn_reflns_limit_l_max 14
_diffrn_reflns_limit_l_min -13
_diffrn_reflns_number 5199
_diffrn_reflns_point_group_measured_fraction_full 0.951
_diffrn_reflns_point_group_measured_fraction_max 0.979
_diffrn_reflns_theta_full 25.242
_diffrn_reflns_theta_max 24.997
_diffrn_reflns_theta_min 3.043
_exptl_absorpt_coefficient_mu 3.542
_exptl_absorpt_correction_T_max 0.5377
_exptl_absorpt_correction_T_min 0.4371
_exptl_absorpt_correction_type multi-scan
_exptl_absorpt_process_details sadabs
_exptl_crystal_colour red
_exptl_crystal_density_diffrn 2.617
_exptl_crystal_description block
_exptl_crystal_F_000 792
_exptl_crystal_size_max 0.280
_exptl_crystal_size_mid 0.230
_exptl_crystal_size_min 0.200
_refine_diff_density_max 0.694
_refine_diff_density_min -0.769
_refine_diff_density_rms 0.116
_refine_ls_extinction_method none
_refine_ls_goodness_of_fit_ref 0.988
_refine_ls_hydrogen_treatment constr
_refine_ls_matrix_type full
_refine_ls_number_parameters 283
_refine_ls_number_reflns 3550
_refine_ls_number_restraints 0
_refine_ls_restrained_S_all 0.988
_refine_ls_R_factor_all 0.0373
_refine_ls_R_factor_gt 0.0298
_refine_ls_shift/su_max 0.001
_refine_ls_shift/su_mean 0.000
_refine_ls_structure_factor_coef Fsqd
_refine_ls_weighting_details 'w=1/[\s^2^(Fo^2^)+(0.0375P)^2^] where P=(Fo^2^+2Fc^2^)/3'
_refine_ls_weighting_scheme calc
_refine_ls_wR_factor_gt 0.0702
_refine_ls_wR_factor_ref 0.0733
_reflns_Friedel_coverage 0.000
_reflns_number_gt 2948
_reflns_number_total 3550
_reflns_threshold_expression 'I > 2\s(I)'
_cod_data_source_file c7dt03898d2.cif
_cod_data_source_block 131105c
_cod_depositor_comments 'Adding full bibliography for 7044911--7044914.cif.'
_cod_original_cell_volume 1031.12(15)
_cod_database_code 7044912
_shelx_space_group_comment
;
The symmetry employed for this shelxl refinement is uniquely defined
by the following loop, which should always be used as a source of
symmetry information in preference to the above space-group names.
They are only intended as comments.
;
_shelx_estimated_absorpt_t_min 0.437
_shelx_estimated_absorpt_t_max 0.538
_shelxl_version_number 2014/6

loop_
_space_group_symop_operation_xyz
'x, y, z'
'-x, -y, -z'

loop_
_atom_site_label
_atom_site_type_symbol
_atom_site_fract_x
_atom_site_fract_y
_atom_site_fract_z
_atom_site_U_iso_or_equiv
_atom_site_adp_type
_atom_site_occupancy
_atom_site_site_symmetry_order
_atom_site_calc_flag
_atom_site_refinement_flags_posn
_atom_site_refinement_flags_adp
_atom_site_refinement_flags_occupancy
Pd1 Pd 0.74289(4) 0.73747(3) 0.46827(3) 0.02118(11) Uani 1 1 d . . .
Pd2 Pd 0.5000 0.0000 0.0000 0.02762(14) Uani 1 2 d S . P
V1 V 0.82880(8) 0.52193(7) -0.02165(7) 0.01721(17) Uani 1 1 d . . .
V2 V 0.68215(9) 0.20514(7) -0.15876(8) 0.02235(18) Uani 1 1 d . . .
V3 V 0.95304(9) 0.36566(7) 0.13542(7) 0.02080(18) Uani 1 1 d . . .
V4 V 1.11054(9) 0.68430(7) 0.27296(7) 0.02040(18) Uani 1 1 d . . .
V5 V 0.99813(9) 0.83626(7) 0.11405(8) 0.02347(19) Uani 1 1 d . . .
N1 N 0.7004(5) 0.6999(4) 0.2744(4) 0.0281(9) Uani 1 1 d . . .
H1A H 0.6027 0.6428 0.2172 0.042 Uiso 1 1 calc R U .
H1B H 0.7666 0.6605 0.2471 0.042 Uiso 1 1 calc R U .
H1C H 0.7132 0.7800 0.2743 0.042 Uiso 1 1 calc R U .
N2 N 0.8295(5) 0.5760(4) 0.4351(4) 0.0344(10) Uani 1 1 d . . .
H2A H 0.8775 0.5797 0.5145 0.052 Uiso 1 1 calc R U .
H2B H 0.8974 0.5828 0.3991 0.052 Uiso 1 1 calc R U .
H2C H 0.7513 0.4953 0.3773 0.052 Uiso 1 1 calc R U .
N3 N 0.7841(5) 0.7746(4) 0.6612(4) 0.0290(9) Uani 1 1 d . . .
H3A H 0.7753 0.8568 0.7097 0.044 Uiso 1 1 calc R U .
H3B H 0.8802 0.7756 0.7019 0.044 Uiso 1 1 calc R U .
H3C H 0.7148 0.7077 0.6564 0.044 Uiso 1 1 calc R U .
N4 N 0.6532(5) 0.8960(4) 0.4988(4) 0.0285(9) Uani 1 1 d . . .
H4A H 0.5493 0.8611 0.4593 0.043 Uiso 1 1 calc R U .
H4B H 0.6852 0.9428 0.4618 0.043 Uiso 1 1 calc R U .
H4C H 0.6860 0.9535 0.5885 0.043 Uiso 1 1 calc R U .
N5 N 0.6872(5) 0.1104(4) 0.1879(4) 0.0397(11) Uani 1 1 d . . .
H5A H 0.7245 0.0515 0.2096 0.060 Uiso 1 1 calc R U .
H5B H 0.6571 0.1618 0.2511 0.060 Uiso 1 1 calc R U .
H5C H 0.7614 0.1660 0.1848 0.060 Uiso 1 1 calc R U .
N6 N 0.3632(5) 0.0899(4) 0.0885(4) 0.0378(10) Uani 1 1 d . . .
H6A H 0.3138 0.0335 0.1090 0.057 Uiso 1 1 calc R U .
H6B H 0.2933 0.1042 0.0301 0.057 Uiso 1 1 calc R U .
H6C H 0.4229 0.1710 0.1649 0.057 Uiso 1 1 calc R U .
O1 O 0.6527(3) 0.3958(3) -0.0991(3) 0.0211(7) Uani 1 1 d . . .
O2 O 0.8966(3) 0.5377(3) 0.1550(3) 0.0180(6) Uani 1 1 d . . .
O3 O 1.0696(3) 0.6385(3) 0.0605(3) 0.0156(6) Uani 1 1 d . . .
O4 O 0.7921(3) 0.6745(3) 0.0220(3) 0.0206(6) Uani 1 1 d . . .
O5 O 0.8453(3) 0.4958(3) -0.1889(3) 0.0179(6) Uani 1 1 d . . .
O6 O 0.7462(3) 0.2610(3) 0.0279(3) 0.0218(7) Uani 1 1 d . . .
O7 O 0.6952(3) 0.2192(3) -0.3076(3) 0.0217(7) Uani 1 1 d . . .
O8 O 0.7896(3) 0.0797(3) -0.1826(3) 0.0235(7) Uani 1 1 d . . .
O9 O 0.5037(4) 0.1085(3) -0.2247(3) 0.0307(8) Uani 1 1 d . . .
O10 O 1.0263(3) 0.2245(3) 0.0664(3) 0.0233(7) Uani 1 1 d . . .
O11 O 0.9757(4) 0.3815(3) 0.2836(3) 0.0278(7) Uani 1 1 d . . .
O12 O 1.0249(3) 0.8171(3) 0.2689(3) 0.0212(7) Uani 1 1 d . . .
O13 O 1.1299(4) 0.7000(3) 0.4201(3) 0.0274(7) Uani 1 1 d . . .
O14 O 0.9323(4) 0.9648(3) 0.1466(3) 0.0302(8) Uani 1 1 d . . .
O20 O 0.5975(4) 0.5282(4) 0.6542(4) 0.0432(9) Uani 1 1 d . . .
H20C H 0.6753 0.5287 0.7141 0.052 Uiso 1 1 d R U .
H20B H 0.5169 0.5114 0.6687 0.052 Uiso 1 1 d R U .
O21 O 0.5381(4) 0.3771(3) 0.1361(3) 0.0412(9) Uani 1 1 d . . .
H21C H 0.5876 0.3365 0.0920 0.049 Uiso 1 1 d R U .
H21D H 0.4446 0.3541 0.0795 0.049 Uiso 1 1 d R U .
O22 O 0.5869(5) 0.3010(5) 0.4105(4) 0.0713(14) Uani 1 1 d . . .
H22C H 0.5748 0.3672 0.4728 0.086 Uiso 1 1 d R U .
H22D H 0.6707 0.2889 0.4483 0.086 Uiso 1 1 d R U .
O23 O 0.8700(5) 0.0209(4) 0.3992(4) 0.0504(10) Uani 1 1 d . . .
H23C H 0.8720 0.1038 0.4460 0.060 Uiso 1 1 d R U .
H23D H 0.9098 0.0199 0.3440 0.060 Uiso 1 1 d R U .

loop_
_atom_site_aniso_label
_atom_site_aniso_U_11
_atom_site_aniso_U_22
_atom_site_aniso_U_33
_atom_site_aniso_U_23
_atom_site_aniso_U_13
_atom_site_aniso_U_12
Pd1 0.0224(2) 0.02021(19) 0.02011(19) 0.00864(15) 0.00990(15) 0.00770(15)
Pd2 0.0313(3) 0.0281(3) 0.0346(3) 0.0205(2) 0.0193(3) 0.0120(2)
V1 0.0168(4) 0.0181(4) 0.0170(4) 0.0084(3) 0.0073(3) 0.0075(3)
V2 0.0189(4) 0.0196(4) 0.0255(4) 0.0104(3) 0.0080(3) 0.0047(3)
V3 0.0249(4) 0.0205(4) 0.0191(4) 0.0114(3) 0.0097(3) 0.0077(3)
V4 0.0236(4) 0.0192(4) 0.0152(4) 0.0068(3) 0.0078(3) 0.0056(3)
V5 0.0234(4) 0.0167(4) 0.0281(4) 0.0088(3) 0.0108(4) 0.0088(3)
N1 0.029(2) 0.030(2) 0.023(2) 0.0105(18) 0.0125(18) 0.0105(19)
N2 0.037(2) 0.034(2) 0.034(2) 0.015(2) 0.018(2) 0.017(2)
N3 0.032(2) 0.026(2) 0.029(2) 0.0130(18) 0.0128(19) 0.0117(19)
N4 0.034(2) 0.025(2) 0.023(2) 0.0092(18) 0.0102(18) 0.0135(19)
N5 0.038(3) 0.039(2) 0.045(3) 0.023(2) 0.018(2) 0.012(2)
N6 0.044(3) 0.043(3) 0.046(3) 0.030(2) 0.027(2) 0.022(2)
O1 0.0199(16) 0.0209(15) 0.0242(17) 0.0122(14) 0.0093(13) 0.0081(13)
O2 0.0189(15) 0.0191(15) 0.0157(15) 0.0078(13) 0.0084(13) 0.0068(13)
O3 0.0155(15) 0.0152(14) 0.0154(15) 0.0069(12) 0.0066(12) 0.0053(12)
O4 0.0206(16) 0.0199(15) 0.0203(16) 0.0087(13) 0.0092(13) 0.0080(13)
O5 0.0182(15) 0.0198(15) 0.0150(15) 0.0091(13) 0.0060(13) 0.0061(13)
O6 0.0222(17) 0.0197(15) 0.0220(16) 0.0104(13) 0.0090(14) 0.0041(14)
O7 0.0253(17) 0.0185(15) 0.0179(16) 0.0072(13) 0.0080(14) 0.0069(14)
O8 0.0235(17) 0.0158(15) 0.0254(17) 0.0077(13) 0.0089(14) 0.0033(13)
O9 0.0220(17) 0.0271(17) 0.038(2) 0.0173(16) 0.0082(15) 0.0010(15)
O10 0.0245(17) 0.0234(16) 0.0249(17) 0.0140(14) 0.0102(14) 0.0095(14)
O11 0.0343(19) 0.0327(17) 0.0245(18) 0.0193(15) 0.0136(15) 0.0140(16)
O12 0.0229(16) 0.0212(15) 0.0181(16) 0.0082(13) 0.0085(13) 0.0093(14)
O13 0.0302(18) 0.0311(17) 0.0182(17) 0.0110(14) 0.0094(14) 0.0095(15)
O14 0.0300(19) 0.0232(17) 0.038(2) 0.0144(15) 0.0146(16) 0.0137(15)
O20 0.031(2) 0.056(2) 0.042(2) 0.031(2) 0.0060(17) 0.0105(19)
O21 0.033(2) 0.048(2) 0.036(2) 0.0142(18) 0.0162(17) 0.0151(18)
O22 0.077(3) 0.102(4) 0.040(2) 0.032(3) 0.022(2) 0.060(3)
O23 0.060(3) 0.038(2) 0.049(2) 0.0137(19) 0.032(2) 0.013(2)

loop_
_atom_type_symbol
_atom_type_description
_atom_type_scat_dispersion_real
_atom_type_scat_dispersion_imag
_atom_type_scat_source
H H 0.0000 0.0000 'International Tables Vol C Tables 4.2.6.8 and 6.1.1.4'
O O 0.0106 0.0060 'International Tables Vol C Tables 4.2.6.8 and 6.1.1.4'
V V 0.3005 0.5294 'International Tables Vol C Tables 4.2.6.8 and 6.1.1.4'
Pd Pd -0.9988 1.0072 'International Tables Vol C Tables 4.2.6.8 and 6.1.1.4'
N N 0.0061 0.0033 'International Tables Vol C Tables 4.2.6.8 and 6.1.1.4'

loop_
_geom_angle_atom_site_label_1
_geom_angle_atom_site_label_2
_geom_angle_atom_site_label_3
_geom_angle
_geom_angle_site_symmetry_1
_geom_angle_site_symmetry_3
N3 Pd1 N4 90.81(15) . .
N3 Pd1 N1 179.72(15) . .
N4 Pd1 N1 89.06(15) . .
N3 Pd1 N2 89.64(16) . .
N4 Pd1 N2 179.07(16) . .
N1 Pd1 N2 90.49(16) . .
N6 Pd2 N6 180.0 2_655 .
N6 Pd2 N5 89.49(17) 2_655 2_655
N6 Pd2 N5 90.51(17) . 2_655
N6 Pd2 N5 90.51(17) 2_655 .
N6 Pd2 N5 89.49(17) . .
N5 Pd2 N5 180.0 2_655 .
O4 V1 O1 106.08(14) . .
O4 V1 O2 97.96(13) . .
O1 V1 O2 98.20(13) . .
O4 V1 O5 96.43(13) . .
O1 V1 O5 96.50(13) . .
O2 V1 O5 155.69(12) . .
O4 V1 O3 166.12(12) . 2_765
O1 V1 O3 87.69(12) . 2_765
O2 V1 O3 81.43(11) . 2_765
O5 V1 O3 79.92(11) . 2_765
O4 V1 O3 87.70(12) . .
O1 V1 O3 166.13(12) . .
O2 V1 O3 81.06(11) . .
O5 V1 O3 80.05(11) . .
O3 V1 O3 78.49(11) 2_765 .
O9 V2 O8 103.58(14) . .
O9 V2 O6 102.18(15) . .
O8 V2 O6 91.57(13) . .
O9 V2 O7 101.65(15) . .
O8 V2 O7 91.06(13) . .
O6 V2 O7 154.68(12) . .
O9 V2 O1 99.45(14) . .
O8 V2 O1 156.97(12) . .
O6 V2 O1 83.85(12) . .
O7 V2 O1 83.94(12) . .
O9 V2 O3 174.66(14) . 2_765
O8 V2 O3 81.76(11) . 2_765
O6 V2 O3 77.76(11) . 2_765
O7 V2 O3 77.72(11) . 2_765
O1 V2 O3 75.21(10) . 2_765
O9 V2 V5 137.02(12) . 2_765
O8 V2 V5 33.44(9) . 2_765
O6 V2 V5 84.06(9) . 2_765
O7 V2 V5 84.36(9) . 2_765
O1 V2 V5 123.53(8) . 2_765
O3 V2 V5 48.32(7) 2_765 2_765
O9 V2 V4 133.89(12) . 2_765
O8 V2 V4 81.62(9) . 2_765
O6 V2 V4 123.66(9) . 2_765
O7 V2 V4 32.32(9) . 2_765
O1 V2 V4 82.23(8) . 2_765
O3 V2 V4 45.90(7) 2_765 2_765
V5 V2 V4 60.47(2) 2_765 2_765
O11 V3 O10 101.97(14) . .
O11 V3 O6 102.51(14) . .
O10 V3 O6 95.64(13) . .
O11 V3 O5 100.64(14) . 2_765
O10 V3 O5 90.28(12) . 2_765
O6 V3 O5 154.32(12) . 2_765
O11 V3 O2 100.53(13) . .
O10 V3 O2 155.54(12) . .
O6 V3 O2 88.73(12) . .
O5 V3 O2 76.20(11) 2_765 .
O11 V3 O3 175.63(13) . 2_765
O10 V3 O3 80.96(12) . 2_765
O6 V3 O3 80.30(11) . 2_765
O5 V3 O3 75.98(10) 2_765 2_765
O2 V3 O3 76.07(10) . 2_765
O11 V3 V5 135.11(11) . 2_765
O10 V3 V5 33.33(9) . 2_765
O6 V3 V5 84.21(9) . 2_765
O5 V3 V5 87.22(8) 2_765 2_765
O2 V3 V5 124.15(8) . 2_765
O3 V3 V5 48.12(7) 2_765 2_765
O13 V4 O7 103.61(15) . 2_765
O13 V4 O12 102.79(14) . .
O7 V4 O12 95.46(13) 2_765 .
O13 V4 O2 98.59(14) . .
O7 V4 O2 155.37(12) 2_765 .
O12 V4 O2 89.83(12) . .
O13 V4 O5 99.85(13) . 2_765
O7 V4 O5 89.67(12) 2_765 2_765
O12 V4 O5 154.86(12) . 2_765
O2 V4 O5 76.03(11) . 2_765
O13 V4 O3 173.82(13) . .
O7 V4 O3 80.81(11) 2_765 .
O12 V4 O3 80.86(11) . .
O2 V4 O3 76.31(10) . .
O5 V4 O3 75.69(10) 2_765 .
O13 V4 V2 136.96(11) . 2_765
O7 V4 V2 33.50(9) 2_765 2_765
O12 V4 V2 84.14(9) . 2_765
O2 V4 V2 124.10(8) . 2_765
O5 V4 V2 86.77(8) 2_765 2_765
O3 V4 V2 47.84(7) . 2_765
O14 V5 O8 103.57(14) . 2_765
O14 V5 O10 102.25(15) . 2_765
O8 V5 O10 91.81(13) 2_765 2_765
O14 V5 O12 101.60(15) . .
O8 V5 O12 90.76(13) 2_765 .
O10 V5 O12 154.69(12) 2_765 .
O14 V5 O4 99.67(14) . .
O8 V5 O4 156.75(12) 2_765 .
O10 V5 O4 83.98(12) 2_765 .
O12 V5 O4 83.78(12) . .
O14 V5 O3 174.70(13) . .
O8 V5 O3 81.70(11) 2_765 .
O10 V5 O3 77.94(11) 2_765 .
O12 V5 O3 77.53(11) . .
O4 V5 O3 75.06(10) . .
O14 V5 V2 137.10(12) . 2_765
O8 V5 V2 33.53(9) 2_765 2_765
O10 V5 V2 84.32(9) 2_765 2_765
O12 V5 V2 84.01(9) . 2_765
O4 V5 V2 123.23(8) . 2_765
O3 V5 V2 48.17(7) . 2_765
O14 V5 V3 134.25(12) . 2_765
O8 V5 V3 82.38(9) 2_765 2_765
O10 V5 V3 32.06(9) 2_765 2_765
O12 V5 V3 123.87(9) . 2_765
O4 V5 V3 82.01(8) . 2_765
O3 V5 V3 46.34(7) . 2_765
V2 V5 V3 60.67(2) 2_765 2_765
Pd1 N1 H1A 109.5 . .
Pd1 N1 H1B 109.5 . .
H1A N1 H1B 109.5 . .
Pd1 N1 H1C 109.5 . .
H1A N1 H1C 109.5 . .
H1B N1 H1C 109.5 . .
Pd1 N2 H2A 109.5 . .
Pd1 N2 H2B 109.5 . .
H2A N2 H2B 109.5 . .
Pd1 N2 H2C 109.5 . .
H2A N2 H2C 109.5 . .
H2B N2 H2C 109.5 . .
Pd1 N3 H3A 109.5 . .
Pd1 N3 H3B 109.5 . .
H3A N3 H3B 109.5 . .
Pd1 N3 H3C 109.5 . .
H3A N3 H3C 109.5 . .
H3B N3 H3C 109.5 . .
Pd1 N4 H4A 109.5 . .
Pd1 N4 H4B 109.5 . .
H4A N4 H4B 109.5 . .
Pd1 N4 H4C 109.5 . .
H4A N4 H4C 109.5 . .
H4B N4 H4C 109.5 . .
Pd2 N5 H5A 109.5 . .
Pd2 N5 H5B 109.5 . .
H5A N5 H5B 109.5 . .
Pd2 N5 H5C 109.5 . .
H5A N5 H5C 109.5 . .
H5B N5 H5C 109.5 . .
Pd2 N6 H6A 109.5 . .
Pd2 N6 H6B 109.5 . .
H6A N6 H6B 109.5 . .
Pd2 N6 H6C 109.5 . .
H6A N6 H6C 109.5 . .
H6B N6 H6C 109.5 . .
V1 O1 V2 109.64(14) . .
V1 O2 V4 107.17(13) . .
V1 O2 V3 107.13(12) . .
V4 O2 V3 99.99(12) . .
V1 O3 V1 101.51(11) 2_765 .
V1 O3 V4 94.12(11) 2_765 .
V1 O3 V4 92.77(10) . .
V1 O3 V3 92.83(10) 2_765 2_765
V1 O3 V3 93.34(10) . 2_765
V4 O3 V3 169.65(13) . 2_765
V1 O3 V2 87.44(10) 2_765 2_765
V1 O3 V2 171.04(13) . 2_765
V4 O3 V2 86.26(9) . 2_765
V3 O3 V2 86.40(9) 2_765 2_765
V1 O3 V5 170.89(13) 2_765 .
V1 O3 V5 87.54(10) . .
V4 O3 V5 86.38(9) . .
V3 O3 V5 85.54(9) 2_765 .
V2 O3 V5 83.51(9) 2_765 .
V1 O4 V5 109.69(15) . .
V1 O5 V3 107.80(13) . 2_765
V1 O5 V4 107.51(13) . 2_765
V3 O5 V4 100.75(12) 2_765 2_765
V3 O6 V2 114.38(14) . .
V4 O7 V2 114.18(15) 2_765 .
V5 O8 V2 113.03(14) 2_765 .
V3 O10 V5 114.61(15) . 2_765
V4 O12 V5 114.23(14) . .
H20C O20 H20B 109.5 . .
H21C O21 H21D 108.7 . .
H22C O22 H22D 108.0 . .
H23C O23 H23D 107.7 . .

loop_
_geom_bond_atom_site_label_1
_geom_bond_atom_site_label_2
_geom_bond_distance
_geom_bond_site_symmetry_2
Pd1 N3 2.035(4) .
Pd1 N4 2.038(4) .
Pd1 N1 2.043(4) .
Pd1 N2 2.046(4) .
Pd2 N6 2.044(4) 2_655
Pd2 N6 2.044(4) .
Pd2 N5 2.046(4) 2_655
Pd2 N5 2.046(4) .
V1 O4 1.695(3) .
V1 O1 1.695(3) .
V1 O2 1.910(3) .
V1 O5 1.939(3) .
V1 O3 2.124(3) 2_765
V1 O3 2.130(3) .
V2 O9 1.603(3) .
V2 O8 1.845(3) .
V2 O6 1.877(3) .
V2 O7 1.878(3) .
V2 O1 2.046(3) .
V2 O3 2.305(3) 2_765
V2 V5 3.0742(11) 2_765
V2 V4 3.1034(10) 2_765
V3 O11 1.629(3) .
V3 O10 1.807(3) .
V3 O6 1.830(3) .
V3 O5 2.001(3) 2_765
V3 O2 2.024(3) .
V3 O3 2.245(3) 2_765
V3 V5 3.0943(10) 2_765
V4 O13 1.625(3) .
V4 O7 1.819(3) 2_765
V4 O12 1.820(3) .
V4 O2 2.016(3) .
V4 O5 2.017(3) 2_765
V4 O3 2.233(3) .
V4 V2 3.1035(10) 2_765
V5 O14 1.608(3) .
V5 O8 1.841(3) 2_765
V5 O10 1.870(3) 2_765
V5 O12 1.884(3) .
V5 O4 2.057(3) .
V5 O3 2.311(3) .
V5 V2 3.0742(11) 2_765
V5 V3 3.0943(10) 2_765
N1 H1A 0.8900 .
N1 H1B 0.8900 .
N1 H1C 0.8900 .
N2 H2A 0.8900 .
N2 H2B 0.8900 .
N2 H2C 0.8900 .
N3 H3A 0.8900 .
N3 H3B 0.8900 .
N3 H3C 0.8900 .
N4 H4A 0.8900 .
N4 H4B 0.8900 .
N4 H4C 0.8900 .
N5 H5A 0.8900 .
N5 H5B 0.8900 .
N5 H5C 0.8900 .
N6 H6A 0.8900 .
N6 H6B 0.8900 .
N6 H6C 0.8900 .
O3 V1 2.124(3) 2_765
O3 V3 2.245(3) 2_765
O3 V2 2.305(3) 2_765
O5 V3 2.001(3) 2_765
O5 V4 2.017(3) 2_765
O7 V4 1.819(3) 2_765
O8 V5 1.841(3) 2_765
O10 V5 1.870(3) 2_765
O20 H20C 0.8499 .
O20 H20B 0.8500 .
O21 H21C 0.8500 .
O21 H21D 0.8500 .
O22 H22C 0.8501 .
O22 H22D 0.8500 .
O23 H23C 0.8500 .
O23 H23D 0.8501 .

loop_
_geom_hbond_atom_site_label_D
_geom_hbond_atom_site_label_H
_geom_hbond_atom_site_label_A
_geom_hbond_distance_DH
_geom_hbond_distance_HA
_geom_hbond_distance_DA
_geom_hbond_angle_DHA
_geom_hbond_site_symmetry_A
N1 H1A O1 0.89 2.26 3.076(5) 151.4 2_665
N1 H1A O21 0.89 2.61 3.141(5) 118.7 .
N1 H1B O2 0.89 2.17 3.054(5) 171.2 .
N1 H1C O9 0.89 2.62 3.231(5) 126.5 2_665
N1 H1C O23 0.89 2.39 3.159(5) 144.7 1_565
N2 H2A O11 0.89 2.17 3.055(5) 170.5 2_766
N2 H2B O11 0.89 2.46 3.016(5) 120.7 .
N2 H2B O13 0.89 2.28 3.080(5) 149.6 .
N2 H2C O21 0.89 2.53 3.242(5) 137.4 .
N3 H3A O8 0.89 2.23 3.107(5) 167.8 1_566
N3 H3B O10 0.89 2.61 3.171(5) 121.5 2_766
N3 H3B O11 0.89 2.43 3.170(5) 141.0 2_766
N3 H3C O20 0.89 2.14 3.007(5) 165.4 .
N4 H4A O7 0.89 2.20 3.060(5) 161.2 2_665
N4 H4B O9 0.89 2.58 3.102(5) 118.6 2_665
N4 H4B O23 0.89 2.31 3.110(5) 150.2 1_565
N4 H4C O8 0.89 2.23 3.114(5) 172.0 1_566
N5 H5A O14 0.89 2.52 3.098(5) 123.5 1_545
N5 H5A O23 0.89 2.44 3.212(6) 144.7 .
N5 H5B O22 0.89 2.25 3.139(6) 177.1 .
N5 H5C O6 0.89 2.49 3.146(5) 130.8 .
N5 H5C O11 0.89 2.45 3.267(5) 153.5 .
N6 H6A O8 0.89 2.11 2.995(5) 173.0 2_655
N6 H6B O14 0.89 2.22 3.038(5) 152.7 2_665
N6 H6C O21 0.89 2.61 3.118(5) 117.1 .
N6 H6C O22 0.89 2.43 3.229(6) 149.5 .
O20 H20C O5 0.85 1.87 2.702(4) 167.0 1_556
O20 H20B O21 0.85 2.38 3.026(5) 132.7 2_666
O21 H21C O6 0.85 2.04 2.872(4) 167.4 .
O21 H21D O4 0.85 2.10 2.936(4) 167.6 2_665
O22 H22C O20 0.85 2.05 2.885(5) 165.7 .
O22 H22D O13 0.85 2.00 2.828(5) 165.5 2_766
O23 H23C O13 0.85 2.10 2.949(5) 172.0 2_766
O23 H23D O12 0.85 2.61 3.042(4) 112.4 1_545
O23 H23D O14 0.85 2.24 3.056(5) 160.2 1_545
